data_4025861
loop_
_publ_author_name
'Ondrej Kundrat'
'Jan Kroupa'
'Stanislav B\"ohm'
'Jan Budka'
'Vaclav Eigner'
'Pavel Lhotak'

_publ_contact_author_address
; 
 Department of Organic Chemistry, 
 Prague Institute of Chemical Technology,
 Technicka 6,
 166 28 Prague 6,
 Czech Republic.
;
_publ_contact_author_email lhotakp@vscht.cz
_publ_contact_author_fax '+44 1865 000000'
_publ_contact_author_name 'Pavel Lhot\'ak'
_publ_contact_author_phone '+42 0220 445055'
_publ_section_title
;
 Meta Nitration of Thiacalixarenes
;
_journal_name_full 'Journal of Organic Chemistry'
_journal_page_first 8372
_journal_page_last 8375
_journal_paper_doi 10.1021/jo1013492
_journal_volume 75
_journal_year 2010
_chemical_absolute_configuration ad
_chemical_formula_moiety 'C36 H38 N2 O8 S4'
_chemical_formula_sum 'C36 H38 N2 O8 S4'
_chemical_formula_weight 754.97
_chemical_name_systematic '4,18-Dinitro-25,26,27,28-tetrapropoxythiacalix[4]arene 1,3-alternate'
_space_group_IT_number 19
_symmetry_cell_setting orthorhombic
_symmetry_space_group_name_Hall 'P 2ac 2ab'
_symmetry_space_group_name_H-M 'P 21 21 21'
_atom_sites_solution_hydrogens geom
_atom_sites_solution_primary direct
_atom_sites_solution_secondary difmap
_cell_angle_alpha 90
_cell_angle_beta 90
_cell_angle_gamma 90
_cell_formula_units_Z 4
_cell_length_a 10.2400(10)
_cell_length_b 21.3709(14)
_cell_length_c 16.9596(11)
_cell_measurement_reflns_used 11479
_cell_measurement_temperature 150
_cell_measurement_theta_max 77
_cell_measurement_theta_min 4
_cell_volume 3711.4(5)
_computing_cell_refinement 'CrysAlis RED, (Oxford Diffraction, 2002)'
_computing_data_collection 'Xcalibur, (Oxford Diffraction, 2002)'
_computing_data_reduction 'CrysAlis RED, (Oxford Diffraction, 2002)'
_computing_molecular_graphics 'CAMERON (Watkin et al., 1996)'
_computing_publication_material 'CRYSTALS (Betteridge et al., 2003)'
_computing_structure_refinement 'CRYSTALS (Betteridge et al., 2003)'
_computing_structure_solution 'SIR92 (Altomare et al., 1994)'
_diffrn_ambient_pressure 101
_diffrn_ambient_temperature 150
_diffrn_measured_fraction_theta_full 0.996
_diffrn_measured_fraction_theta_max 0.982
_diffrn_measurement_device 'Oxford Diffraction XCALIBUR'
_diffrn_measurement_device_type Area
_diffrn_measurement_method '\f & \w scans'
_diffrn_radiation_monochromator graphite
_diffrn_radiation_type 'Cu K\a'
_diffrn_radiation_wavelength 1.54180
_diffrn_reflns_av_R_equivalents 0.060
_diffrn_reflns_limit_h_max 10
_diffrn_reflns_limit_h_min -12
_diffrn_reflns_limit_k_max 26
_diffrn_reflns_limit_k_min -21
_diffrn_reflns_limit_l_max 20
_diffrn_reflns_limit_l_min -21
_diffrn_reflns_number 7537
_diffrn_reflns_theta_full 75.410
_diffrn_reflns_theta_max 78.552
_diffrn_reflns_theta_min 4.789
_diffrn_standards_number 0
_exptl_absorpt_coefficient_mu 2.793
_exptl_absorpt_correction_T_max 0.38
_exptl_absorpt_correction_T_min 0.10
_exptl_absorpt_correction_type multi-scan
_exptl_absorpt_process_details 'DENZO/SCALEPACK (Otwinowski & Minor, 1997)'
_exptl_crystal_colour yellow
_exptl_crystal_density_diffrn 1.351
_exptl_crystal_density_method 'not measured'
_exptl_crystal_description prism
_exptl_crystal_F_000 1584
_exptl_crystal_size_max 0.482
_exptl_crystal_size_mid 0.391
_exptl_crystal_size_min 0.348
_refine_diff_density_max 0.57
_refine_diff_density_min -0.67
_refine_ls_abs_structure_details 'Flack (1983), 3169 Friedel-pairs'
_refine_ls_abs_structure_Flack 0.14(3)
_refine_ls_extinction_method None
_refine_ls_goodness_of_fit_ref 0.9463
_refine_ls_hydrogen_treatment constr
_refine_ls_matrix_type full
_refine_ls_number_parameters 479
_refine_ls_number_reflns 7537
_refine_ls_number_restraints 34
_refine_ls_R_factor_all 0.0946
_refine_ls_R_factor_gt 0.0896
_refine_ls_shift/su_max 0.0020730
_refine_ls_shift/su_mean 9.9108992
_refine_ls_structure_factor_coef Fsqd
_refine_ls_weighting_details
;
 Method= Modified Sheldrick 
 w=1/[\s^2^(F^2^) + ( 0.15P)^2^ +11.79P] 
 ,where P=(max(Fo^2^,0) + 2Fc^2^)/3 
;
_refine_ls_weighting_scheme calc
_refine_ls_wR_factor_all 0.2361
_refine_ls_wR_factor_gt 0.2300
_refine_ls_wR_factor_ref 0.2361
_reflns_limit_h_max 12
_reflns_limit_h_min -12
_reflns_limit_k_max 26
_reflns_limit_k_min 0
_reflns_limit_l_max 21
_reflns_limit_l_min 0
_reflns_number_gt 6968
_reflns_number_total 7537
_reflns_threshold_expression I>2.0\s(I)
_oxford_diffrn_Wilson_B_factor 3.30
_oxford_diffrn_Wilson_scale 0.09
_oxford_refine_ls_r_factor_ref 0.0946
_oxford_refine_ls_scale 3.21(6)
_oxford_reflns_number_all 7537
_oxford_reflns_threshold_expression_ref I>-10.0\s(I)
_cod_data_source_file jo1013492_si_001_2.cif
_cod_data_source_block 1
_cod_depositor_comments
;
The following automatic conversions were performed:

'_symmetry_cell_setting' value 'Orthorhombic' changed to
'orthorhombic' according to the built-in table from CIF Core
dictionary named 'cif_core.dic' version 2.4.1 from 2010-06-29.

Automatic conversion script
Id: cif_fix_values 1646 2011-03-28 12:23:43Z adriana 
;
_cod_original_sg_symbol_Hall 'P 2ac 2ab '
_cod_original_sg_symbol_H-M 'P 21 21 21 '
_cod_database_code 4025861

loop_
_symmetry_equiv_pos_as_xyz
x,y,z
x+1/2,-y+1/2,-z
-x,y+1/2,-z+1/2
-x+1/2,-y,z+1/2

loop_
_atom_site_label
_atom_site_type_symbol
_atom_site_fract_x
_atom_site_fract_y
_atom_site_fract_z
_atom_site_U_iso_or_equiv
_atom_site_occupancy
_atom_site_adp_type
_atom_site_refinement_flags_posn
_atom_site_refinement_flags_adp
_atom_site_refinement_flags_occupancy
_atom_site_disorder_assembly
_atom_site_disorder_group
_oxford_atom_site_special_shape
_atom_site_attached_hydrogens
S1 S 0.85308(12) 0.54181(7) 0.34792(8) 0.0367 1.0000 Uani . . . . . . .
C2 C 0.7321(5) 0.5891(2) 0.3894(3) 0.0310 1.0000 Uani . . . . . . .
C3 C 0.5982(5) 0.5717(2) 0.3958(3) 0.0297 1.0000 Uani . . . . . . .
O4 O 0.5591(3) 0.51686(18) 0.3626(2) 0.0337 1.0000 Uani . . . . . . .
C5 C 0.5712(6) 0.4637(3) 0.4148(4) 0.0440 1.0000 Uani . . . . . . .
C6 C 0.5315(6) 0.4066(3) 0.3702(4) 0.0462 1.0000 Uani . . . . . . .
C7 C 0.5322(10) 0.3490(4) 0.4245(7) 0.0815 1.0000 Uani . . . . . . .
C8 C 0.5087(6) 0.6099(3) 0.4348(4) 0.0411 1.0000 Uani . . . . . . .
S9 S 0.34918(17) 0.58802(10) 0.46160(10) 0.0609 1.0000 Uani . . . . . . .
C10 C 0.2803(5) 0.5426(3) 0.3869(3) 0.0387 1.0000 Uani . . . . . . .
C11 C 0.2563(5) 0.5664(3) 0.3107(3) 0.0352 1.0000 Uani . . . . . . .
C16 C 0.1891(5) 0.5311(2) 0.2547(4) 0.0353 1.0000 Uani . . . . . . .
S17 S 0.13820(13) 0.55897(10) 0.16337(10) 0.0577 1.0000 Uani . . . . . . .
C18 C 0.2764(5) 0.5934(3) 0.1202(3) 0.0375 1.0000 Uani . . . . . . .
C19 C 0.3977(5) 0.5635(2) 0.1124(3) 0.0298 1.0000 Uani . . . . . . .
O20 O 0.4210(3) 0.50881(17) 0.1522(2) 0.0318 1.0000 Uani . . . . . . .
C21 C 0.3799(7) 0.4539(3) 0.1104(3) 0.0441 1.0000 Uani . . . . . . .
C22 C 0.4055(6) 0.3973(3) 0.1627(4) 0.0459 1.0000 Uani . . . . . . .
C23 C 0.3561(12) 0.3381(3) 0.1247(5) 0.0793 1.0000 Uani . . . . . . .
C24 C 0.4977(5) 0.5897(3) 0.0664(3) 0.0317 1.0000 Uani . . . . . . .
S25 S 0.64520(13) 0.55105(8) 0.04473(7) 0.0420 1.0000 Uani . . . . . . .
C26 C 0.6985(5) 0.5115(3) 0.1284(3) 0.0342 1.0000 Uani . . . . . . .
C27 C 0.7268(4) 0.5411(2) 0.2016(3) 0.0268 1.0000 Uani . . . . . . .
C28 C 0.7876(5) 0.5079(2) 0.2630(3) 0.0319 1.0000 Uani . . . . . . .
C29 C 0.8192(5) 0.4442(3) 0.2503(4) 0.0392 1.0000 Uani . . . . . . .
C30 C 0.7954(6) 0.4159(3) 0.1787(4) 0.0447 1.0000 Uani . . . . . . .
C31 C 0.7352(6) 0.4490(3) 0.1188(4) 0.0423 1.0000 Uani . . . . . . .
O32 O 0.6909(3) 0.60245(16) 0.2120(2) 0.0300 1.0000 Uani . . . . . . .
C33 C 0.7921(6) 0.6463(3) 0.1937(4) 0.0442 1.0000 Uani . . . . . . .
C34 C 0.7389(10) 0.7111(3) 0.2086(6) 0.0702 1.0000 Uani . . . . . . .
C35 C 0.8380(14) 0.7615(4) 0.1950(7) 0.1060 1.0000 Uani . . . . . . .
C36 C 0.4707(5) 0.6474(2) 0.0306(3) 0.0349 1.0000 Uani . . . . . . .
C40 C 0.3549(6) 0.6785(3) 0.0375(3) 0.0430 1.0000 Uani . . . . . . .
C41 C 0.2558(6) 0.6512(3) 0.0815(4) 0.0463 1.0000 Uani . . . . . . .
C42 C 0.1444(6) 0.4708(3) 0.2765(4) 0.0475 1.0000 Uani . . . . . . .
C43 C 0.1648(6) 0.4482(3) 0.3536(5) 0.0538 1.0000 Uani . . . . . . .
C44 C 0.2312(5) 0.4836(3) 0.4060(4) 0.0439 1.0000 Uani . . . . . . .
C45 C 0.5510(6) 0.6678(3) 0.4672(4) 0.0453 1.0000 Uani . . . . . . .
C46 C 0.6786(6) 0.6858(3) 0.4615(4) 0.0428 1.0000 Uani . . . . . . .
C47 C 0.7680(6) 0.6465(3) 0.4251(3) 0.0358 1.0000 Uani . . . . . . .
N48 N 0.9033(6) 0.6666(3) 0.4265(3) 0.0470 1.0000 Uani . . . . . . .
O49 O 0.9857(5) 0.6262(3) 0.4417(3) 0.0606 1.0000 Uani . . . . . . .
O50 O 0.9278(6) 0.7217(2) 0.4139(4) 0.0759 1.0000 Uani . . . . . . .
O100 O 0.3006(4) 0.62496(18) 0.2909(3) 0.0444 1.0000 Uani D . . . . . .
C101 C 0.216(2) 0.6746(7) 0.3208(12) 0.0591 0.6000 Uani D U . 1 1 . .
C102 C 0.2910(17) 0.7363(6) 0.3244(9) 0.0698 0.6000 Uani D U . 1 1 . .
C103 C 0.3445(17) 0.7567(5) 0.2467(8) 0.0661 0.6000 Uani D U . 1 1 . .
C201 C 0.199(3) 0.6719(9) 0.2897(18) 0.0531 0.4000 Uani D U . 1 2 . .
C202 C 0.2491(17) 0.7352(7) 0.2616(11) 0.0613 0.4000 Uani D U . 1 2 . .
C203 C 0.3711(19) 0.7559(8) 0.3078(13) 0.0619 0.4000 Uani D U . 1 2 . .
N110 N 0.5682(6) 0.6743(3) -0.0213(4) 0.0515 1.0000 Uani . U . . . . .
O111 O 0.6156(7) 0.6434(3) -0.0761(3) 0.0770 1.0000 Uani . . . . . . .
O112 O 0.5997(8) 0.7270(3) -0.0124(5) 0.1053 1.0000 Uani . U . . . . .
H51 H 0.6622 0.4594 0.4304 0.0601 1.0000 Uiso R . . . . . .
H52 H 0.5144 0.4695 0.4605 0.0602 1.0000 Uiso R . . . . . .
H61 H 0.5945 0.3995 0.3281 0.0599 1.0000 Uiso R . . . . . .
H62 H 0.4444 0.4119 0.3478 0.0603 1.0000 Uiso R . . . . . .
H71 H 0.4839 0.3154 0.4002 0.1239 1.0000 Uiso R . . . . . .
H72 H 0.6216 0.3356 0.4314 0.1242 1.0000 Uiso R . . . . . .
H73 H 0.4945 0.3584 0.4753 0.1242 1.0000 Uiso R . . . . . .
H211 H 0.4298 0.4502 0.0615 0.0611 1.0000 Uiso R . . . . . .
H212 H 0.2863 0.4578 0.0987 0.0610 1.0000 Uiso R . . . . . .
H221 H 0.4998 0.3946 0.1704 0.0581 1.0000 Uiso R . . . . . .
H222 H 0.3616 0.4030 0.2138 0.0581 1.0000 Uiso R . . . . . .
H231 H 0.3644 0.3042 0.1614 0.1213 1.0000 Uiso R . . . . . .
H232 H 0.4083 0.3289 0.0791 0.1210 1.0000 Uiso R . . . . . .
H233 H 0.2661 0.3428 0.1094 0.1210 1.0000 Uiso R . . . . . .
H291 H 0.8561 0.4208 0.2912 0.0493 1.0000 Uiso R . . . . . .
H301 H 0.8199 0.3740 0.1699 0.0549 1.0000 Uiso R . . . . . .
H311 H 0.7183 0.4295 0.0697 0.0507 1.0000 Uiso R . . . . . .
H331 H 0.8153 0.6424 0.1382 0.0541 1.0000 Uiso R . . . . . .
H332 H 0.8696 0.6387 0.2270 0.0540 1.0000 Uiso R . . . . . .
H341 H 0.6684 0.7191 0.1717 0.0833 1.0000 Uiso R . . . . . .
H342 H 0.7058 0.7131 0.2618 0.0833 1.0000 Uiso R . . . . . .
H351 H 0.8021 0.8019 0.2082 0.1619 1.0000 Uiso R . . . . . .
H352 H 0.8661 0.7617 0.1407 0.1620 1.0000 Uiso R . . . . . .
H353 H 0.9116 0.7521 0.2284 0.1622 1.0000 Uiso R . . . . . .
H401 H 0.3431 0.7172 0.0127 0.0518 1.0000 Uiso R . . . . . .
H411 H 0.1738 0.6715 0.0861 0.0560 1.0000 Uiso R . . . . . .
H421 H 0.1005 0.4465 0.2383 0.0572 1.0000 Uiso R . . . . . .
H431 H 0.1326 0.4086 0.3682 0.0623 1.0000 Uiso R . . . . . .
H441 H 0.2450 0.4682 0.4566 0.0537 1.0000 Uiso R . . . . . .
H451 H 0.4894 0.6940 0.4929 0.0582 1.0000 Uiso R . . . . . .
H461 H 0.7058 0.7245 0.4820 0.0505 1.0000 Uiso R . . . . . .
H1011 H 0.1425 0.6790 0.2856 0.0725 0.6000 Uiso R . . 1 1 . .
H1012 H 0.1850 0.6639 0.3732 0.0720 0.6000 Uiso R . . 1 1 . .
H1021 H 0.2338 0.7694 0.3430 0.0870 0.6000 Uiso R . . 1 1 . .
H1022 H 0.3633 0.7309 0.3613 0.0870 0.6000 Uiso R . . 1 1 . .
H1033 H 0.3976 0.7937 0.2540 0.0972 0.6000 Uiso R . . 1 1 . .
H1032 H 0.2727 0.7660 0.2119 0.0971 0.6000 Uiso R . . 1 1 . .
H1031 H 0.3967 0.7232 0.2250 0.0971 0.6000 Uiso R . . 1 1 . .
H2011 H 0.1314 0.6583 0.2533 0.0691 0.4000 Uiso R . . 1 2 . .
H2012 H 0.1623 0.6765 0.3423 0.0691 0.4000 Uiso R . . 1 2 . .
H2021 H 0.2713 0.7320 0.2062 0.0801 0.4000 Uiso R . . 1 2 . .
H2022 H 0.1820 0.7667 0.2688 0.0800 0.4000 Uiso R . . 1 2 . .
H2031 H 0.4185 0.7864 0.2777 0.0930 0.4000 Uiso R . . 1 2 . .
H2032 H 0.4263 0.7204 0.3177 0.0930 0.4000 Uiso R . . 1 2 . .
H2033 H 0.3436 0.7741 0.3571 0.0931 0.4000 Uiso R . . 1 2 . .

loop_
_atom_site_aniso_label
_atom_site_aniso_U_11
_atom_site_aniso_U_22
_atom_site_aniso_U_33
_atom_site_aniso_U_23
_atom_site_aniso_U_13
_atom_site_aniso_U_12
S1 0.0210(5) 0.0500(7) 0.0392(6) -0.0004(5) -0.0058(5) 0.0042(5)
C2 0.026(2) 0.034(2) 0.032(2) 0.0010(19) -0.0047(18) -0.0077(19)
C3 0.022(2) 0.036(3) 0.030(2) -0.0047(19) -0.0056(18) 0.0001(18)
O4 0.0234(16) 0.0424(19) 0.0352(18) -0.0013(15) -0.0025(14) -0.0026(15)
C5 0.041(3) 0.038(3) 0.052(3) 0.007(2) -0.013(3) -0.006(2)
C6 0.027(3) 0.041(3) 0.071(4) -0.006(3) 0.000(3) -0.006(2)
C7 0.084(6) 0.044(4) 0.117(8) 0.014(4) 0.012(6) -0.022(4)
C8 0.038(3) 0.044(3) 0.041(3) -0.008(2) -0.002(2) 0.006(2)
S9 0.0364(7) 0.0997(14) 0.0466(8) -0.0184(8) 0.0164(7) -0.0070(9)
C10 0.022(2) 0.044(3) 0.051(3) 0.005(2) 0.015(2) -0.001(2)
C11 0.017(2) 0.038(3) 0.051(3) 0.001(2) 0.005(2) -0.0052(19)
C16 0.015(2) 0.039(3) 0.052(3) -0.001(2) 0.006(2) -0.0056(18)
S17 0.0172(6) 0.0991(13) 0.0569(9) 0.0117(8) -0.0029(6) -0.0011(7)
C18 0.029(3) 0.044(3) 0.040(3) 0.005(2) -0.009(2) 0.010(2)
C19 0.021(2) 0.035(2) 0.033(2) 0.0028(19) -0.0013(18) 0.0004(18)
O20 0.0237(16) 0.0370(18) 0.0347(17) 0.0046(15) -0.0055(14) 0.0006(14)
C21 0.056(4) 0.035(3) 0.041(3) 0.003(2) -0.012(3) -0.009(3)
C22 0.043(3) 0.048(3) 0.047(3) 0.011(3) -0.003(3) 0.004(2)
C23 0.120(8) 0.049(4) 0.069(5) 0.015(3) 0.000(5) -0.027(5)
C24 0.025(2) 0.037(2) 0.033(2) 0.000(2) -0.0022(19) -0.004(2)
S25 0.0291(6) 0.0677(9) 0.0293(5) -0.0027(6) 0.0037(5) 0.0073(6)
C26 0.018(2) 0.042(3) 0.042(3) -0.007(2) 0.0039(19) 0.003(2)
C27 0.0146(19) 0.036(2) 0.029(2) -0.0031(18) -0.0005(16) 0.0060(18)
C28 0.017(2) 0.031(2) 0.047(3) -0.001(2) 0.0011(19) 0.0047(17)
C29 0.024(2) 0.039(3) 0.054(3) 0.005(2) 0.002(2) 0.009(2)
C30 0.034(3) 0.034(3) 0.066(4) -0.007(3) 0.001(3) 0.007(2)
C31 0.035(3) 0.044(3) 0.048(3) -0.015(3) 0.003(2) 0.006(2)
O32 0.0252(16) 0.0274(16) 0.0373(18) -0.0026(13) 0.0013(13) 0.0068(13)
C33 0.041(3) 0.034(3) 0.057(4) -0.003(2) 0.009(3) -0.003(2)
C34 0.098(7) 0.029(3) 0.083(5) 0.002(3) 0.011(5) 0.000(4)
C35 0.157(11) 0.029(3) 0.132(9) 0.003(4) 0.039(9) -0.017(5)
C36 0.033(3) 0.031(2) 0.041(3) 0.004(2) 0.002(2) 0.000(2)
C40 0.046(3) 0.042(3) 0.041(3) 0.005(2) -0.001(3) 0.006(3)
C41 0.036(3) 0.050(3) 0.053(3) 0.011(3) 0.001(3) 0.013(3)
C42 0.026(2) 0.048(3) 0.069(4) -0.006(3) 0.009(3) -0.010(2)
C43 0.036(3) 0.043(3) 0.082(5) 0.007(3) 0.029(3) -0.005(3)
C44 0.028(3) 0.048(3) 0.055(3) 0.014(3) 0.016(2) -0.001(2)
C45 0.044(3) 0.043(3) 0.049(3) -0.015(3) 0.003(3) 0.006(3)
C46 0.046(3) 0.037(3) 0.045(3) -0.005(2) 0.001(3) 0.002(2)
C47 0.036(3) 0.033(2) 0.039(3) -0.004(2) -0.004(2) -0.006(2)
N48 0.048(3) 0.045(3) 0.048(3) -0.007(2) -0.003(2) -0.017(2)
O49 0.038(2) 0.072(3) 0.072(3) 0.008(3) -0.015(2) -0.007(2)
O50 0.075(4) 0.046(3) 0.106(5) -0.012(3) 0.013(3) -0.025(3)
O100 0.032(2) 0.0263(17) 0.075(3) 0.0057(17) 0.0143(19) -0.0040(15)
C101 0.048(8) 0.032(5) 0.097(16) 0.006(7) 0.029(10) 0.016(4)
C102 0.088(9) 0.041(5) 0.081(8) 0.013(6) 0.025(7) 0.005(6)
C103 0.084(8) 0.040(5) 0.075(7) 0.003(5) 0.005(7) -0.008(6)
C201 0.038(8) 0.032(6) 0.090(18) -0.006(9) 0.009(11) 0.012(6)
C202 0.079(10) 0.038(6) 0.067(8) 0.009(7) 0.015(8) 0.002(7)
C203 0.072(9) 0.034(6) 0.080(9) -0.001(7) -0.005(9) -0.008(7)
N110 0.053(3) 0.041(3) 0.061(3) 0.008(2) 0.014(3) -0.008(2)
O111 0.088(4) 0.096(4) 0.047(3) -0.009(3) 0.021(3) -0.031(3)
O112 0.116(5) 0.057(3) 0.142(6) -0.015(4) 0.060(5) -0.027(3)

loop_
_atom_type_symbol
_atom_type_scat_dispersion_real
_atom_type_scat_dispersion_imag
_atom_type_scat_Cromer_Mann_a1
_atom_type_scat_Cromer_Mann_b1
_atom_type_scat_Cromer_Mann_a2
_atom_type_scat_Cromer_Mann_b2
_atom_type_scat_Cromer_Mann_a3
_atom_type_scat_Cromer_Mann_b3
_atom_type_scat_Cromer_Mann_a4
_atom_type_scat_Cromer_Mann_b4
_atom_type_scat_Cromer_Mann_c
_atom_type_scat_source
C 0.0181 0.0091 2.3100 20.8439 1.0200 10.2075 1.5886 0.5687 0.8650 51.6512 0.2156 'International Tables Vol C 4.2.6.8 and 6.1.1.4'
H 0.0000 0.0000 0.4930 10.5109 0.3229 26.1257 0.1402 3.1424 0.0408 57.7998 0.0030 'International Tables Vol C 4.2.6.8 and 6.1.1.4'
O 0.0492 0.0322 3.0485 13.2771 2.2868 5.7011 1.5463 0.3239 0.8670 32.9089 0.2508 'International Tables Vol C 4.2.6.8 and 6.1.1.4'
S 0.3331 0.5567 6.9053 1.4679 5.2034 22.2151 1.4379 0.2536 1.5863 56.1720 0.8669 'International Tables Vol C 4.2.6.8 and 6.1.1.4'
N 0.0311 0.0180 12.2126 0.0057 3.1322 9.8933 2.0125 28.9975 1.1663 0.5826 -11.5290 'International Tables Vol C 4.2.6.8 and 6.1.1.4'

loop_
_geom_angle_atom_site_label_1
_geom_angle_site_symmetry_1
_geom_angle_atom_site_label_2
_geom_angle_site_symmetry_2
_geom_angle_atom_site_label_3
_geom_angle_site_symmetry_3
_geom_angle
_geom_angle_publ_flag
C2 . S1 . C28 . 107.4(2) yes
S1 . C2 . C3 . 124.3(4) yes
S1 . C2 . C47 . 119.3(4) yes
C3 . C2 . C47 . 116.3(5) yes
C2 . C3 . O4 . 118.4(4) yes
C2 . C3 . C8 . 121.1(5) yes
O4 . C3 . C8 . 120.4(5) yes
C3 . O4 . C5 . 113.4(4) yes
O4 . C5 . C6 . 107.9(5) yes
O4 . C5 . H51 . 108.9 no
C6 . C5 . H51 . 108.8 no
O4 . C5 . H52 . 109.6 no
C6 . C5 . H52 . 110.1 no
H51 . C5 . H52 . 111.5 no
C5 . C6 . C7 . 110.5(6) yes
C5 . C6 . H61 . 108.6 no
C7 . C6 . H61 . 108.1 no
C5 . C6 . H62 . 110.6 no
C7 . C6 . H62 . 109.2 no
H61 . C6 . H62 . 109.8 no
C6 . C7 . H71 . 109.8 no
C6 . C7 . H72 . 108.3 no
H71 . C7 . H72 . 108.4 no
C6 . C7 . H73 . 111.5 no
H71 . C7 . H73 . 109.3 no
H72 . C7 . H73 . 109.5 no
C3 . C8 . S9 . 125.3(5) yes
C3 . C8 . C45 . 119.5(5) yes
S9 . C8 . C45 . 114.5(4) yes
C8 . S9 . C10 . 109.6(3) yes
S9 . C10 . C11 . 122.4(4) yes
S9 . C10 . C44 . 118.6(5) yes
C11 . C10 . C44 . 118.4(6) yes
C10 . C11 . C16 . 121.0(5) yes
C10 . C11 . O100 . 119.7(5) yes
C16 . C11 . O100 . 119.3(5) yes
C11 . C16 . S17 . 124.7(4) yes
C11 . C16 . C42 . 118.3(6) yes
S17 . C16 . C42 . 116.6(5) yes
C16 . S17 . C18 . 105.9(2) yes
S17 . C18 . C19 . 124.2(4) yes
S17 . C18 . C41 . 116.1(4) yes
C19 . C18 . C41 . 119.1(5) yes
C18 . C19 . O20 . 119.7(4) yes
C18 . C19 . C24 . 121.1(5) yes
O20 . C19 . C24 . 119.2(4) yes
C19 . O20 . C21 . 113.7(4) yes
O20 . C21 . C22 . 108.1(4) yes
O20 . C21 . H211 . 109.5 no
C22 . C21 . H211 . 109.9 no
O20 . C21 . H212 . 108.4 no
C22 . C21 . H212 . 110.7 no
H211 . C21 . H212 . 110.2 no
C21 . C22 . C23 . 111.0(6) yes
C21 . C22 . H221 . 107.2 no
C23 . C22 . H221 . 109.8 no
C21 . C22 . H222 . 109.6 no
C23 . C22 . H222 . 109.1 no
H221 . C22 . H222 . 110.1 no
C22 . C23 . H231 . 109.0 no
C22 . C23 . H232 . 109.2 no
H231 . C23 . H232 . 108.7 no
C22 . C23 . H233 . 110.4 no
H231 . C23 . H233 . 109.9 no
H232 . C23 . H233 . 109.7 no
C19 . C24 . S25 . 123.7(4) yes
C19 . C24 . C36 . 116.6(5) yes
S25 . C24 . C36 . 119.5(4) yes
C24 . S25 . C26 . 109.1(2) yes
S25 . C26 . C27 . 124.1(4) yes
S25 . C26 . C31 . 117.0(4) yes
C27 . C26 . C31 . 118.2(5) yes
C26 . C27 . C28 . 120.8(5) yes
C26 . C27 . O32 . 118.8(4) yes
C28 . C27 . O32 . 120.4(4) yes
C27 . C28 . S1 . 124.9(4) yes
C27 . C28 . C29 . 118.2(5) yes
S1 . C28 . C29 . 115.9(4) yes
C28 . C29 . C30 . 121.1(5) yes
C28 . C29 . H291 . 119.5 no
C30 . C29 . H291 . 119.3 no
C29 . C30 . C31 . 120.1(5) yes
C29 . C30 . H301 . 120.7 no
C31 . C30 . H301 . 119.3 no
C26 . C31 . C30 . 121.5(5) yes
C26 . C31 . H311 . 118.2 no
C30 . C31 . H311 . 120.2 no
C27 . O32 . C33 . 113.8(4) yes
O32 . C33 . C34 . 107.7(6) yes
O32 . C33 . H331 . 109.3 no
C34 . C33 . H331 . 109.2 no
O32 . C33 . H332 . 110.4 no
C34 . C33 . H332 . 110.2 no
H331 . C33 . H332 . 110.0 no
C33 . C34 . C35 . 112.9(8) yes
C33 . C34 . H341 . 108.8 no
C35 . C34 . H341 . 106.1 no
C33 . C34 . H342 . 109.0 no
C35 . C34 . H342 . 110.4 no
H341 . C34 . H342 . 109.6 no
C34 . C35 . H351 . 110.4 no
C34 . C35 . H352 . 110.6 no
H351 . C35 . H352 . 109.3 no
C34 . C35 . H353 . 106.8 no
H351 . C35 . H353 . 110.4 no
H352 . C35 . H353 . 109.2 no
C24 . C36 . C40 . 124.2(5) yes
C24 . C36 . N110 . 118.4(5) yes
C40 . C36 . N110 . 117.3(5) yes
C36 . C40 . C41 . 118.5(5) yes
C36 . C40 . H401 . 120.3 no
C41 . C40 . H401 . 121.2 no
C18 . C41 . C40 . 120.5(6) yes
C18 . C41 . H411 . 119.4 no
C40 . C41 . H411 . 120.1 no
C16 . C42 . C43 . 120.4(6) yes
C16 . C42 . H421 . 118.4 no
C43 . C42 . H421 . 121.2 no
C42 . C43 . C44 . 119.5(6) yes
C42 . C43 . H431 . 120.0 no
C44 . C43 . H431 . 120.4 no
C10 . C44 . C43 . 122.3(6) yes
C10 . C44 . H441 . 118.7 no
C43 . C44 . H441 . 119.0 no
C8 . C45 . C46 . 120.6(5) yes
C8 . C45 . H451 . 119.3 no
C46 . C45 . H451 . 120.1 no
C45 . C46 . C47 . 119.5(5) yes
C45 . C46 . H461 . 120.4 no
C47 . C46 . H461 . 120.1 no
C2 . C47 . C46 . 122.9(5) yes
C2 . C47 . N48 . 120.8(5) yes
C46 . C47 . N48 . 116.3(5) yes
C47 . N48 . O49 . 116.6(5) yes
C47 . N48 . O50 . 118.7(6) yes
O49 . N48 . O50 . 124.8(6) yes
C11 . O100 . C101 . 112.5(7) yes
C11 . O100 . C201 . 113.5(8) yes
O100 . C101 . C102 . 110.2(14) yes
O100 . C101 . H1011 . 108.6 no
C102 . C101 . H1011 . 109.4 no
O100 . C101 . H1012 . 110.0 no
C102 . C101 . H1012 . 109.4 no
H1011 . C101 . H1012 . 109.3 no
C101 . C102 . C103 . 113.6(13) yes
C101 . C102 . H1021 . 109.9 no
C103 . C102 . H1021 . 107.3 no
C101 . C102 . H1022 . 107.6 no
C103 . C102 . H1022 . 108.8 no
H1021 . C102 . H1022 . 109.6 no
C102 . C103 . H1033 . 109.3 no
C102 . C103 . H1032 . 108.7 no
H1033 . C103 . H1032 . 109.7 no
C102 . C103 . H1031 . 108.9 no
H1033 . C103 . H1031 . 110.1 no
H1032 . C103 . H1031 . 110.1 no
O100 . C201 . C202 . 112.3(19) yes
O100 . C201 . H2011 . 108.3 no
C202 . C201 . H2011 . 107.8 no
O100 . C201 . H2012 . 109.7 no
C202 . C201 . H2012 . 109.1 no
H2011 . C201 . H2012 . 109.6 no
C201 . C202 . C203 . 111.6(15) yes
C201 . C202 . H2021 . 108.5 no
C203 . C202 . H2021 . 108.9 no
C201 . C202 . H2022 . 109.8 no
C203 . C202 . H2022 . 108.2 no
H2021 . C202 . H2022 . 109.7 no
C202 . C203 . H2031 . 109.5 no
C202 . C203 . H2032 . 109.9 no
H2031 . C203 . H2032 . 109.4 no
C202 . C203 . H2033 . 108.6 no
H2031 . C203 . H2033 . 109.5 no
H2032 . C203 . H2033 . 109.8 no
C36 . N110 . O111 . 120.9(5) yes
C36 . N110 . O112 . 119.3(6) yes
O111 . N110 . O112 . 119.8(6) yes

loop_
_geom_bond_atom_site_label_1
_geom_bond_site_symmetry_1
_geom_bond_atom_site_label_2
_geom_bond_site_symmetry_2
_geom_bond_distance
_geom_bond_publ_flag
S1 . C2 . 1.746(6) yes
S1 . C28 . 1.745(6) yes
C2 . C3 . 1.424(7) yes
C2 . C47 . 1.416(7) yes
C3 . O4 . 1.361(6) yes
C3 . C8 . 1.394(7) yes
O4 . C5 . 1.446(7) yes
C5 . C6 . 1.491(8) yes
C5 . H51 . 0.973 no
C5 . H52 . 0.977 no
C6 . C7 . 1.538(10) yes
C6 . H61 . 0.973 no
C6 . H62 . 0.976 no
C7 . H71 . 0.965 no
C7 . H72 . 0.966 no
C7 . H73 . 0.965 no
C8 . S9 . 1.759(6) yes
C8 . C45 . 1.421(8) yes
S9 . C10 . 1.745(6) yes
C10 . C11 . 1.410(8) yes
C10 . C44 . 1.396(8) yes
C11 . C16 . 1.394(8) yes
C11 . O100 . 1.373(6) yes
C16 . S17 . 1.739(6) yes
C16 . C42 . 1.416(8) yes
S17 . C18 . 1.755(6) yes
C18 . C19 . 1.404(7) yes
C18 . C41 . 1.415(8) yes
C19 . O20 . 1.371(6) yes
C19 . C24 . 1.404(7) yes
O20 . C21 . 1.434(6) yes
C21 . C22 . 1.524(8) yes
C21 . H211 . 0.977 no
C21 . H212 . 0.982 no
C22 . C23 . 1.508(10) yes
C22 . H221 . 0.976 no
C22 . H222 . 0.983 no
C23 . H231 . 0.959 no
C23 . H232 . 0.960 no
C23 . H233 . 0.962 no
C24 . S25 . 1.760(5) yes
C24 . C36 . 1.403(7) yes
S25 . C26 . 1.739(6) yes
C26 . C27 . 1.423(7) yes
C26 . C31 . 1.398(8) yes
C27 . C28 . 1.406(7) yes
C27 . O32 . 1.373(6) yes
C28 . C29 . 1.416(7) yes
C29 . C30 . 1.379(9) yes
C29 . H291 . 0.934 no
C30 . C31 . 1.383(9) yes
C30 . H301 . 0.940 no
C31 . H311 . 0.945 no
O32 . C33 . 1.432(7) yes
C33 . C34 . 1.508(9) yes
C33 . H331 . 0.973 no
C33 . H332 . 0.989 no
C34 . C35 . 1.499(13) yes
C34 . H341 . 0.971 no
C34 . H342 . 0.965 no
C35 . H351 . 0.964 no
C35 . H352 . 0.965 no
C35 . H353 . 0.964 no
C36 . C40 . 1.364(8) yes
C36 . N110 . 1.450(7) yes
C40 . C41 . 1.388(9) yes
C40 . H401 . 0.936 no
C41 . H411 . 0.948 no
C42 . C43 . 1.409(10) yes
C42 . H421 . 0.945 no
C43 . C44 . 1.351(10) yes
C43 . H431 . 0.942 no
C44 . H441 . 0.930 no
C45 . C46 . 1.365(9) yes
C45 . H451 . 0.950 no
C46 . C47 . 1.387(8) yes
C46 . H461 . 0.941 no
C47 . N48 . 1.451(7) yes
N48 . O49 . 1.236(8) yes
N48 . O50 . 1.222(7) yes
O100 . C101 . 1.46(2) yes
O100 . C201 . 1.44(3) yes
C101 . C102 . 1.526(19) yes
C101 . H1011 . 0.968 no
C101 . H1012 . 0.972 no
C102 . C103 . 1.492(17) yes
C102 . H1021 . 0.970 no
C102 . H1022 . 0.976 no
C103 . H1033 . 0.969 no
C103 . H1032 . 0.964 no
C103 . H1031 . 0.964 no
C201 . C202 . 1.524(5) yes
C201 . H2011 . 0.973 no
C201 . H2012 . 0.973 no
C202 . C203 . 1.539(5) yes
C202 . H2021 . 0.970 no
C202 . H2022 . 0.969 no
C203 . H2031 . 0.960 no
C203 . H2032 . 0.961 no
C203 . H2033 . 0.964 no
N110 . O111 . 1.240(8) yes
N110 . O112 . 1.180(8) yes

loop_
_geom_hbond_atom_site_label_D
_geom_hbond_site_symmetry_D
_geom_hbond_atom_site_label_H
_geom_hbond_site_symmetry_H
_geom_hbond_atom_site_label_A
_geom_hbond_site_symmetry_A
_geom_hbond_angle_DHA
_geom_hbond_distance_DH
_geom_hbond_distance_HA
_geom_hbond_distance_DA
_geom_hbond_publ_flag
C45 . H451 . O50 2_466 153 0.95 2.48 3.351(12) yes
C101 . H1012 . O49 1_455 141 0.97 2.48 3.294(12) yes
